data_8105402
loop_
_publ_author_name
'Chen, Xiao-Miao'
'Liu, Zheng-Jun'
'Zhao, Rong-Fei'
'Cheng, Jing-Song'
'Qin, Lan'
'Long, Zhang-Di'

_publ_section_title
;
 Crystal structure of aqua-(2,2&#x2032;-bipyridine-\k2
 N,N&#x2032;)(((3-nitrophenyl)sulfonyl)glycine-\k2 N,O)copper(II)
 dihydrate, C18H20CuN4O9S
;
_journal_issue 5
_journal_name_full 'Zeitschrift f\"ur Kristallographie - New Crystal Structures'
_journal_page_first 1141
_journal_page_last 1143
_journal_paper_doi 10.1515/ncrs-2020-0206
_journal_volume 235
_journal_year 2020
_chemical_formula_moiety 'C18 H16 Cu N4 O7 S, 2(H2 O)'
_chemical_formula_sum 'C18 H20 Cu N4 O9 S'
_chemical_formula_weight 531.98
_space_group_crystal_system monoclinic
_space_group_IT_number 14
_space_group_name_Hall '-P 2ybc'
_space_group_name_H-M_alt 'P 1 21/c 1'
_atom_sites_solution_hydrogens mixed
_atom_sites_solution_primary iterative
_cell_angle_alpha 90
_cell_angle_beta 90.490(3)
_cell_angle_gamma 90
_cell_formula_units_Z 4
_cell_length_a 16.4177(5)
_cell_length_b 17.9018(5)
_cell_length_c 7.4580(2)
_cell_measurement_reflns_used 3731
_cell_measurement_temperature 153(2)
_cell_measurement_theta_max 1.00000
_cell_measurement_theta_min 0.81801
_cell_volume 2191.87(11)
_computing_molecular_graphics 'Olex2 1.3 (Dolomanov et al., 2009)'
_computing_publication_material 'Olex2 1.3 (Dolomanov et al., 2009)'
_computing_structure_refinement 'SHELXL 2018/3 (Sheldrick, 2015)'
_computing_structure_solution 'olex2.solve 1.3 (Bourhis et al., 2015)'
_diffrn_ambient_temperature 153(2)
_diffrn_measured_fraction_theta_full 0.995
_diffrn_measured_fraction_theta_max 0.979
_diffrn_measurement_device_type 'Bruker APEX-II CCD'
_diffrn_measurement_method '\f and \w scans'
_diffrn_radiation_type MoK\a
_diffrn_radiation_wavelength 0.71073
_diffrn_reflns_av_R_equivalents 0.0561
_diffrn_reflns_av_unetI/netI 0.0602
_diffrn_reflns_Laue_measured_fraction_full 0.995
_diffrn_reflns_Laue_measured_fraction_max 0.979
_diffrn_reflns_limit_h_max 21
_diffrn_reflns_limit_h_min -20
_diffrn_reflns_limit_k_max 23
_diffrn_reflns_limit_k_min -19
_diffrn_reflns_limit_l_max 9
_diffrn_reflns_limit_l_min -9
_diffrn_reflns_number 18758
_diffrn_reflns_point_group_measured_fraction_full 0.995
_diffrn_reflns_point_group_measured_fraction_max 0.979
_diffrn_reflns_theta_full 25.242
_diffrn_reflns_theta_max 27.500
_diffrn_reflns_theta_min 4.222
_exptl_absorpt_coefficient_mu 1.150
_exptl_absorpt_correction_T_max 1.00000
_exptl_absorpt_correction_T_min 0.81801
_exptl_absorpt_correction_type multi-scan
_exptl_crystal_colour blue
_exptl_crystal_colour_primary blue
_exptl_crystal_density_diffrn 1.612
_exptl_crystal_description plate
_exptl_crystal_F_000 1092
_exptl_crystal_size_max 0.375
_exptl_crystal_size_mid 0.356
_exptl_crystal_size_min 0.026
_refine_diff_density_max 0.367
_refine_diff_density_min -0.431
_refine_diff_density_rms 0.071
_refine_ls_extinction_coef 0.0008(3)
_refine_ls_extinction_expression Fc^*^=kFc[1+0.001xFc^2^\l^3^/sin(2\q)]^-1/4^
_refine_ls_extinction_method 'SHELXL-2018/3 (Sheldrick 2018)'
_refine_ls_goodness_of_fit_ref 1.039
_refine_ls_hydrogen_treatment constr
_refine_ls_matrix_type full
_refine_ls_number_parameters 317
_refine_ls_number_reflns 4929
_refine_ls_number_restraints 0
_refine_ls_restrained_S_all 1.039
_refine_ls_R_factor_all 0.0770
_refine_ls_R_factor_gt 0.0451
_refine_ls_shift/su_max 0.002
_refine_ls_shift/su_mean 0.000
_refine_ls_structure_factor_coef Fsqd
_refine_ls_weighting_details 'w=1/[\s^2^(Fo^2^)+(0.0246P)^2^+1.4695P] where P=(Fo^2^+2Fc^2^)/3'
_refine_ls_weighting_scheme calc
_refine_ls_wR_factor_gt 0.0806
_refine_ls_wR_factor_ref 0.0956
_reflns_Friedel_coverage 0.000
_reflns_Friedel_fraction_full .
_reflns_Friedel_fraction_max .
_reflns_number_gt 3451
_reflns_number_total 4929
_reflns_threshold_expression 'I > 2\s(I)'
_cod_data_source_file suppl_ncrs-2020-0206_suppl.cif
_cod_data_source_block new
_cod_database_code 8105402
_shelx_space_group_comment
;
The symmetry employed for this shelxl refinement is uniquely defined
by the following loop, which should always be used as a source of
symmetry information in preference to the above space-group names.
They are only intended as comments.
;
_shelx_estimated_absorpt_t_max 0.971
_shelx_estimated_absorpt_t_min 0.672
_olex2_refinement_description
;
1. Fixed Uiso
 At 1.2 times of:
  All C(H) groups, All C(H,H) groups
 At 1.5 times of:
  All O(H,H) groups
2.a Free rotating group:
 H7A(H7B), H8A(H8B), H9A(H9B)
2.b Secondary CH2 refined with riding coordinates:
 C12(H12A,H12B)
2.c Aromatic/amide H refined with riding coordinates:
 C1(H1), C2(H2), C3(H3), C4(H4), C7(H7), C8(H8), C9(H9), C10(H10), C14(H14),
 C15(H15), C16(H16), C18(H18)
;

loop_
_space_group_symop_operation_xyz
'x, y, z'
'-x, y+1/2, -z+1/2'
'-x, -y, -z'
'x, -y-1/2, z-1/2'

loop_
_atom_site_label
_atom_site_type_symbol
_atom_site_fract_x
_atom_site_fract_y
_atom_site_fract_z
_atom_site_U_iso_or_equiv
_atom_site_adp_type
_atom_site_occupancy
_atom_site_site_symmetry_order
_atom_site_calc_flag
_atom_site_refinement_flags_posn
_atom_site_refinement_flags_adp
_atom_site_refinement_flags_occupancy
_atom_site_disorder_assembly
_atom_site_disorder_group
C1 C 0.1531(2) 0.49536(18) -0.1442(4) 0.0419(8) Uani 1 1 d . . . . .
H1 H 0.182390 0.451555 -0.111951 0.050 Uiso 1 1 calc R U . . .
C2 C 0.0775(2) 0.4879(2) -0.2236(5) 0.0500(9) Uani 1 1 d . . . . .
H2 H 0.054079 0.439914 -0.241814 0.060 Uiso 1 1 calc R U . . .
C3 C 0.0368(2) 0.5515(2) -0.2761(5) 0.0524(10) Uani 1 1 d . . . . .
H3 H -0.015283 0.547979 -0.332106 0.063 Uiso 1 1 calc R U . . .
C4 C 0.07198(19) 0.62021(19) -0.2469(4) 0.0444(8) Uani 1 1 d . . . . .
H4 H 0.044856 0.664484 -0.284335 0.053 Uiso 1 1 calc R U . . .
C5 C 0.14698(17) 0.62430(16) -0.1627(4) 0.0303(7) Uani 1 1 d . . . . .
C6 C 0.19068(18) 0.69454(16) -0.1224(4) 0.0290(6) Uani 1 1 d . . . . .
C7 C 0.1594(2) 0.76481(17) -0.1548(4) 0.0394(8) Uani 1 1 d . . . . .
H7 H 0.106616 0.770573 -0.206080 0.047 Uiso 1 1 calc R U . . .
C8 C 0.2059(2) 0.82672(18) -0.1118(4) 0.0449(9) Uani 1 1 d . . . . .
H8 H 0.185378 0.875555 -0.133245 0.054 Uiso 1 1 calc R U . . .
C9 C 0.2823(2) 0.81694(18) -0.0375(5) 0.0454(8) Uani 1 1 d . . . . .
H9 H 0.315106 0.858884 -0.007549 0.055 Uiso 1 1 calc R U . . .
C10 C 0.31039(19) 0.74527(16) -0.0071(4) 0.0372(7) Uani 1 1 d . . . . .
H10 H 0.362875 0.738469 0.045029 0.045 Uiso 1 1 calc R U . . .
C11 C 0.44090(19) 0.54928(17) 0.1670(4) 0.0359(7) Uani 1 1 d . . . . .
C12 C 0.39284(18) 0.47984(18) 0.2101(5) 0.0448(9) Uani 1 1 d . . . . .
H12A H 0.413561 0.437274 0.139031 0.054 Uiso 1 1 calc R U . . .
H12B H 0.399399 0.467515 0.338787 0.054 Uiso 1 1 calc R U . . .
C13 C 0.23232(18) 0.36095(16) 0.2442(4) 0.0313(7) Uani 1 1 d . . . . .
C14 C 0.2944(2) 0.31121(18) 0.2900(4) 0.0397(8) Uani 1 1 d . . . . .
H14 H 0.343021 0.328841 0.345554 0.048 Uiso 1 1 calc R U . . .
C15 C 0.2846(2) 0.23561(18) 0.2535(4) 0.0464(9) Uani 1 1 d . . . . .
H15 H 0.327311 0.201690 0.281822 0.056 Uiso 1 1 calc R U . . .
C16 C 0.2136(2) 0.20937(18) 0.1769(4) 0.0451(9) Uani 1 1 d . . . . .
H16 H 0.205869 0.157456 0.156471 0.054 Uiso 1 1 calc R U . . .
C17 C 0.1541(2) 0.26001(17) 0.1305(4) 0.0368(7) Uani 1 1 d . . . . .
C18 C 0.16150(18) 0.33550(17) 0.1621(4) 0.0338(7) Uani 1 1 d . . . . .
H18 H 0.119309 0.369168 0.128663 0.041 Uiso 1 1 calc R U . . .
Cu1 Cu 0.29482(2) 0.57781(2) 0.00273(5) 0.03262(13) Uani 1 1 d . . . . .
N1 N 0.26548(14) 0.68495(13) -0.0492(3) 0.0297(6) Uani 1 1 d . . . . .
N2 N 0.18652(14) 0.56162(13) -0.1108(3) 0.0326(6) Uani 1 1 d . . . . .
N3 N 0.30626(14) 0.49216(14) 0.1680(4) 0.0386(6) Uani 1 1 d . . . . .
N4 N 0.0790(2) 0.23323(18) 0.0434(4) 0.0499(8) Uani 1 1 d . . . . .
O1 O 0.0655(2) 0.16600(15) 0.0463(4) 0.0820(10) Uani 1 1 d . . . . .
O2 O 0.03448(16) 0.27857(15) -0.0308(4) 0.0648(8) Uani 1 1 d . . . . .
O3 O 0.26927(14) 0.45716(13) 0.4831(3) 0.0491(6) Uani 1 1 d . . . . .
O4 O 0.16390(12) 0.49093(11) 0.2613(3) 0.0426(6) Uani 1 1 d . . . . .
O5 O 0.51344(13) 0.55269(13) 0.2100(3) 0.0505(6) Uani 1 1 d . . . . .
O6 O 0.40324(12) 0.60204(11) 0.0864(3) 0.0407(5) Uani 1 1 d . . . . .
O7 O 0.35459(15) 0.53877(14) -0.2562(3) 0.0516(7) Uani 1 1 d . . . . .
H7A H 0.323029 0.516229 -0.332713 0.077 Uiso 1 1 d G U . . .
H7B H 0.394648 0.517331 -0.238849 0.077 Uiso 1 1 d G U . . .
O8 O 0.4874(3) 0.6930(2) 0.8110(7) 0.1316(18) Uani 1 1 d . . . . .
H8A H 0.461880 0.667593 0.857701 0.197 Uiso 1 1 d G U . . .
H8B H 0.487377 0.675206 0.681676 0.197 Uiso 1 1 d G U . . .
O9 O 0.5300(2) 0.6729(2) 0.4619(5) 0.0941(11) Uani 1 1 d . . . . .
H9A H 0.512706 0.718728 0.393448 0.141 Uiso 1 1 d G U . . .
H9B H 0.523347 0.641958 0.382854 0.141 Uiso 1 1 d G U . . .
S1 S 0.24210(5) 0.45773(4) 0.29785(10) 0.0336(2) Uani 1 1 d . . . . .

loop_
_atom_site_aniso_label
_atom_site_aniso_U_11
_atom_site_aniso_U_22
_atom_site_aniso_U_33
_atom_site_aniso_U_23
_atom_site_aniso_U_13
_atom_site_aniso_U_12
C1 0.042(2) 0.0326(18) 0.051(2) -0.0040(15) -0.0083(16) -0.0017(15)
C2 0.043(2) 0.047(2) 0.060(2) -0.0138(17) -0.0095(18) -0.0116(17)
C3 0.0297(19) 0.065(3) 0.062(2) -0.0130(19) -0.0128(17) -0.0006(17)
C4 0.0344(19) 0.049(2) 0.050(2) -0.0031(16) -0.0067(16) 0.0094(16)
C5 0.0251(16) 0.0343(17) 0.0316(17) -0.0026(13) -0.0014(12) 0.0048(13)
C6 0.0310(16) 0.0283(16) 0.0277(16) 0.0023(12) 0.0046(12) 0.0037(13)
C7 0.0397(19) 0.0366(19) 0.0419(19) 0.0076(14) 0.0060(15) 0.0103(15)
C8 0.058(2) 0.0277(18) 0.049(2) 0.0084(15) 0.0135(18) 0.0072(16)
C9 0.057(2) 0.0298(18) 0.050(2) -0.0020(15) 0.0079(17) -0.0063(16)
C10 0.0404(19) 0.0303(17) 0.0409(19) -0.0003(14) 0.0020(15) -0.0041(14)
C11 0.0296(17) 0.0371(18) 0.0408(18) -0.0072(14) -0.0062(14) 0.0023(14)
C12 0.0270(17) 0.043(2) 0.065(2) 0.0157(17) -0.0045(16) 0.0009(15)
C13 0.0312(16) 0.0338(17) 0.0289(16) 0.0013(13) 0.0048(13) -0.0026(13)
C14 0.0391(19) 0.0425(19) 0.0376(19) -0.0006(15) 0.0026(15) -0.0004(15)
C15 0.055(2) 0.038(2) 0.046(2) 0.0019(16) 0.0104(17) 0.0145(17)
C16 0.068(3) 0.0290(18) 0.039(2) -0.0033(14) 0.0139(18) -0.0070(17)
C17 0.046(2) 0.0341(18) 0.0299(17) -0.0063(13) 0.0074(14) -0.0110(15)
C18 0.0355(18) 0.0336(17) 0.0322(17) -0.0017(13) 0.0037(13) -0.0057(14)
Cu1 0.0264(2) 0.0262(2) 0.0451(2) 0.00228(16) -0.00951(16) -0.00146(15)
N1 0.0291(14) 0.0276(13) 0.0325(14) -0.0016(10) 0.0001(11) 0.0008(11)
N2 0.0294(14) 0.0287(14) 0.0397(15) -0.0004(11) -0.0067(11) -0.0020(11)
N3 0.0238(14) 0.0352(15) 0.0566(18) 0.0147(12) -0.0044(12) -0.0026(11)
N4 0.064(2) 0.050(2) 0.0349(17) -0.0132(14) 0.0086(15) -0.0260(17)
O1 0.118(3) 0.0507(17) 0.077(2) -0.0026(14) -0.0220(18) -0.0469(17)
O2 0.0533(17) 0.0632(18) 0.078(2) -0.0158(15) -0.0109(15) -0.0106(14)
O3 0.0594(16) 0.0482(14) 0.0398(13) -0.0066(11) -0.0052(11) -0.0117(12)
O4 0.0306(12) 0.0331(12) 0.0640(15) -0.0061(10) 0.0020(11) 0.0020(10)
O5 0.0243(12) 0.0495(14) 0.0773(17) -0.0022(12) -0.0140(12) 0.0005(10)
O6 0.0285(12) 0.0313(12) 0.0620(15) 0.0041(10) -0.0138(11) -0.0056(9)
O7 0.0421(15) 0.0599(17) 0.0527(16) -0.0163(12) -0.0128(12) 0.0164(12)
O8 0.170(4) 0.061(2) 0.165(4) -0.003(2) 0.102(3) -0.016(2)
O9 0.110(3) 0.081(2) 0.091(3) -0.0199(18) -0.026(2) -0.005(2)
S1 0.0322(4) 0.0289(4) 0.0397(5) -0.0030(3) -0.0017(3) -0.0047(3)

loop_
_atom_type_symbol
_atom_type_description
_atom_type_scat_dispersion_real
_atom_type_scat_dispersion_imag
_atom_type_scat_source
C C 0.0033 0.0016 'International Tables Vol C Tables 4.2.6.8 and 6.1.1.4'
H H 0.0000 0.0000 'International Tables Vol C Tables 4.2.6.8 and 6.1.1.4'
Cu Cu 0.3201 1.2651 'International Tables Vol C Tables 4.2.6.8 and 6.1.1.4'
N N 0.0061 0.0033 'International Tables Vol C Tables 4.2.6.8 and 6.1.1.4'
O O 0.0106 0.0060 'International Tables Vol C Tables 4.2.6.8 and 6.1.1.4'
S S 0.1246 0.1234 'International Tables Vol C Tables 4.2.6.8 and 6.1.1.4'

loop_
_geom_angle_atom_site_label_1
_geom_angle_atom_site_label_2
_geom_angle_atom_site_label_3
_geom_angle
_geom_angle_site_symmetry_1
_geom_angle_site_symmetry_3
C2 C1 H1 118.8 . .
N2 C1 H1 118.8 . .
N2 C1 C2 122.5(3) . .
C1 C2 H2 120.8 . .
C3 C2 C1 118.4(3) . .
C3 C2 H2 120.8 . .
C2 C3 H3 120.3 . .
C2 C3 C4 119.5(3) . .
C4 C3 H3 120.3 . .
C3 C4 H4 120.3 . .
C3 C4 C5 119.5(3) . .
C5 C4 H4 120.3 . .
C4 C5 C6 124.6(3) . .
N2 C5 C4 120.7(3) . .
N2 C5 C6 114.7(2) . .
C7 C6 C5 124.2(3) . .
N1 C6 C5 114.4(2) . .
N1 C6 C7 121.5(3) . .
C6 C7 H7 120.4 . .
C6 C7 C8 119.1(3) . .
C8 C7 H7 120.4 . .
C7 C8 H8 120.3 . .
C9 C8 C7 119.4(3) . .
C9 C8 H8 120.3 . .
C8 C9 H9 120.5 . .
C8 C9 C10 119.1(3) . .
C10 C9 H9 120.5 . .
C9 C10 H10 119.1 . .
N1 C10 C9 121.7(3) . .
N1 C10 H10 119.1 . .
O5 C11 C12 119.4(3) . .
O5 C11 O6 123.3(3) . .
O6 C11 C12 117.3(3) . .
C11 C12 H12A 109.7 . .
C11 C12 H12B 109.7 . .
H12A C12 H12B 108.2 . .
N3 C12 C11 109.7(2) . .
N3 C12 H12A 109.7 . .
N3 C12 H12B 109.7 . .
C14 C13 S1 120.1(2) . .
C18 C13 C14 120.5(3) . .
C18 C13 S1 119.4(2) . .
C13 C14 H14 120.3 . .
C15 C14 C13 119.4(3) . .
C15 C14 H14 120.3 . .
C14 C15 H15 119.7 . .
C16 C15 C14 120.7(3) . .
C16 C15 H15 119.7 . .
C15 C16 H16 120.8 . .
C17 C16 C15 118.5(3) . .
C17 C16 H16 120.8 . .
C16 C17 C18 122.8(3) . .
C16 C17 N4 119.2(3) . .
C18 C17 N4 118.0(3) . .
C13 C18 H18 121.0 . .
C17 C18 C13 118.1(3) . .
C17 C18 H18 121.0 . .
N1 Cu1 O7 103.45(9) . .
N2 Cu1 N1 81.09(9) . .
N2 Cu1 O7 89.10(9) . .
N3 Cu1 N1 151.69(11) . .
N3 Cu1 N2 103.48(10) . .
N3 Cu1 O7 104.53(10) . .
O6 Cu1 N1 93.82(9) . .
O6 Cu1 N2 172.38(10) . .
O6 Cu1 N3 83.69(9) . .
O6 Cu1 O7 86.58(9) . .
C6 N1 Cu1 114.44(18) . .
C10 N1 C6 119.2(2) . .
C10 N1 Cu1 126.2(2) . .
C1 N2 C5 119.4(3) . .
C1 N2 Cu1 125.3(2) . .
C5 N2 Cu1 115.31(18) . .
C12 N3 Cu1 109.66(18) . .
C12 N3 S1 117.6(2) . .
S1 N3 Cu1 129.16(15) . .
O1 N4 C17 117.7(3) . .
O2 N4 C17 118.7(3) . .
O2 N4 O1 123.6(3) . .
C11 O6 Cu1 115.31(19) . .
Cu1 O7 H7A 116(3) . .
Cu1 O7 H7B 112.5 . .
H7A O7 H7B 112.5 . .
H8A O8 H8B 105.6 . .
H9A O9 H9B 98.7 . .
N3 S1 C13 107.67(14) . .
O3 S1 C13 103.51(13) . .
O3 S1 N3 112.96(14) . .
O4 S1 C13 106.26(13) . .
O4 S1 N3 108.94(13) . .
O4 S1 O3 116.79(14) . .

loop_
_geom_bond_atom_site_label_1
_geom_bond_atom_site_label_2
_geom_bond_distance
_geom_bond_site_symmetry_2
C1 H1 0.9500 .
C1 C2 1.376(4) .
C1 N2 1.330(4) .
C2 H2 0.9500 .
C2 C3 1.376(5) .
C3 H3 0.9500 .
C3 C4 1.376(5) .
C4 H4 0.9500 .
C4 C5 1.379(4) .
C5 C6 1.477(4) .
C5 N2 1.351(3) .
C6 C7 1.379(4) .
C6 N1 1.351(3) .
C7 H7 0.9500 .
C7 C8 1.382(4) .
C8 H8 0.9500 .
C8 C9 1.378(5) .
C9 H9 0.9500 .
C9 C10 1.382(4) .
C10 H10 0.9500 .
C10 N1 1.343(4) .
C11 C12 1.508(4) .
C11 O5 1.232(3) .
C11 O6 1.276(3) .
C12 H12A 0.9900 .
C12 H12B 0.9900 .
C12 N3 1.470(4) .
C13 C14 1.394(4) .
C13 C18 1.386(4) .
C13 S1 1.785(3) .
C14 H14 0.9500 .
C14 C15 1.389(4) .
C15 H15 0.9500 .
C15 C16 1.377(5) .
C16 H16 0.9500 .
C16 C17 1.375(4) .
C17 C18 1.377(4) .
C17 N4 1.469(4) .
C18 H18 0.9500 .
Cu1 N1 2.014(2) .
Cu1 N2 1.984(2) .
Cu1 N3 1.975(2) .
Cu1 O6 1.9305(19) .
Cu1 O7 2.283(2) .
N3 S1 1.564(3) .
N4 O1 1.224(3) .
N4 O2 1.222(4) .
O3 S1 1.448(2) .
O4 S1 1.439(2) .
O7 H7A 0.87(3) .
O7 H7B 0.7714 .
O8 H8A 0.71(7) .
O8 H8B 1.0161 .
O9 H9A 1.01(5) .
O9 H9B 0.8155 .

loop_
_geom_hbond_atom_site_label_D
_geom_hbond_atom_site_label_H
_geom_hbond_atom_site_label_A
_geom_hbond_distance_DH
_geom_hbond_distance_HA
_geom_hbond_distance_DA
_geom_hbond_angle_DHA
_geom_hbond_site_symmetry_A
_geom_hbond_publ_flag
O7 H7A O3 0.87(3) 1.94(4) 2.798(3) 170(4) 1_554 yes
O7 H7B O5 0.77 1.97 2.735(3) 170.0 3_665 yes
O8 H8B O9 1.02 1.79 2.726(6) 151.7 . yes
O9 H9A O8 1.01(5) 1.74(5) 2.739(5) 169(5) 4_575 yes
O9 H9B O5 0.82 2.06 2.868(4) 171.6 . yes

loop_
_geom_torsion_atom_site_label_1
_geom_torsion_atom_site_label_2
_geom_torsion_atom_site_label_3
_geom_torsion_atom_site_label_4
_geom_torsion
_geom_torsion_site_symmetry_1
_geom_torsion_site_symmetry_2
_geom_torsion_site_symmetry_3
_geom_torsion_site_symmetry_4
C1 C2 C3 C4 -0.5(5) . . . .
C2 C1 N2 C5 -2.7(5) . . . .
C2 C1 N2 Cu1 -180.0(3) . . . .
C2 C3 C4 C5 -1.1(5) . . . .
C3 C4 C5 C6 -179.5(3) . . . .
C3 C4 C5 N2 0.8(5) . . . .
C4 C5 C6 C7 4.0(5) . . . .
C4 C5 C6 N1 -176.1(3) . . . .
C4 C5 N2 C1 1.1(4) . . . .
C4 C5 N2 Cu1 178.6(2) . . . .
C5 C6 C7 C8 -179.9(3) . . . .
C5 C6 N1 C10 -179.9(3) . . . .
C5 C6 N1 Cu1 -4.3(3) . . . .
C6 C5 N2 C1 -178.7(3) . . . .
C6 C5 N2 Cu1 -1.2(3) . . . .
C6 C7 C8 C9 0.0(5) . . . .
C7 C6 N1 C10 0.0(4) . . . .
C7 C6 N1 Cu1 175.6(2) . . . .
C7 C8 C9 C10 -0.3(5) . . . .
C8 C9 C10 N1 0.5(5) . . . .
C9 C10 N1 C6 -0.3(4) . . . .
C9 C10 N1 Cu1 -175.4(2) . . . .
C11 C12 N3 Cu1 18.8(3) . . . .
C11 C12 N3 S1 -141.9(2) . . . .
C12 C11 O6 Cu1 -8.6(4) . . . .
C12 N3 S1 C13 -79.5(3) . . . .
C12 N3 S1 O3 34.1(3) . . . .
C12 N3 S1 O4 165.7(2) . . . .
C13 C14 C15 C16 -1.5(5) . . . .
C14 C13 C18 C17 1.1(4) . . . .
C14 C13 S1 N3 72.8(3) . . . .
C14 C13 S1 O3 -47.0(3) . . . .
C14 C13 S1 O4 -170.6(2) . . . .
C14 C15 C16 C17 2.6(5) . . . .
C15 C16 C17 C18 -1.9(5) . . . .
C15 C16 C17 N4 178.1(3) . . . .
C16 C17 C18 C13 0.1(5) . . . .
C16 C17 N4 O1 13.7(4) . . . .
C16 C17 N4 O2 -164.8(3) . . . .
C18 C13 C14 C15 -0.4(4) . . . .
C18 C13 S1 N3 -109.3(2) . . . .
C18 C13 S1 O3 130.9(2) . . . .
C18 C13 S1 O4 7.3(3) . . . .
C18 C17 N4 O1 -166.3(3) . . . .
C18 C17 N4 O2 15.2(4) . . . .
Cu1 N3 S1 C13 124.07(19) . . . .
Cu1 N3 S1 O3 -122.29(19) . . . .
Cu1 N3 S1 O4 9.2(2) . . . .
N1 C6 C7 C8 0.2(4) . . . .
N2 C1 C2 C3 2.4(5) . . . .
N2 C5 C6 C7 -176.3(3) . . . .
N2 C5 C6 N1 3.6(4) . . . .
N4 C17 C18 C13 -180.0(3) . . . .
O5 C11 C12 N3 172.7(3) . . . .
O5 C11 O6 Cu1 171.4(2) . . . .
O6 C11 C12 N3 -7.4(4) . . . .
S1 C13 C14 C15 177.5(2) . . . .
S1 C13 C18 C17 -176.8(2) . . . .
